data_1561200
loop_
_publ_author_name
'Zhao, Yan-Ming'
'Tang, Gui-Mei'
'Wang, Yong-Tao'
'Cui, Yue-Zhi'
'Ng, Seik Weng'

_publ_section_title
;
 Copper-based metal coordination complexes with Voriconazole ligand:
 Syntheses, structures and antimicrobial properties
;
_journal_name_full 'Journal of Solid State Chemistry'
_journal_page_first 19
_journal_page_last 27
_journal_paper_doi 10.1016/j.jssc.2017.12.029
_journal_volume 259
_journal_year 2018
_chemical_absolute_configuration ad
_chemical_formula_moiety 'Cu (C2 H3 O2)2 (C16 H14 F3 N5 O)2, 3(H2 O)'
_chemical_formula_sum 'C36 H40 Cu F6 N10 O9'
_chemical_formula_weight 934.32
_space_group_crystal_system monoclinic
_space_group_IT_number 5
_space_group_name_Hall 'C 2y'
_space_group_name_H-M_alt 'C 1 2 1'
_atom_sites_solution_hydrogens mixed
_cell_angle_alpha 90
_cell_angle_beta 106.408(3)
_cell_angle_gamma 90
_cell_formula_units_Z 2
_cell_length_a 15.983(3)
_cell_length_b 6.9023(12)
_cell_length_c 18.329(3)
_cell_measurement_reflns_used 1471
_cell_measurement_temperature 293(2)
_cell_measurement_theta_max 22.8375
_cell_measurement_theta_min 2.3166
_cell_volume 1939.7(6)
_computing_structure_refinement 'SHELXL-2014/6 (Sheldrick, 2014)'
_diffrn_ambient_temperature 293(2)
_diffrn_measured_fraction_theta_full 0.972
_diffrn_measured_fraction_theta_max 0.998
_diffrn_measurement_device_type 'Bruker SMART diffractometer'
_diffrn_radiation_type MoK\a
_diffrn_radiation_wavelength 0.71073
_diffrn_reflns_av_R_equivalents 0.0381
_diffrn_reflns_av_unetI/netI 0.0562
_diffrn_reflns_Laue_measured_fraction_full 0.972
_diffrn_reflns_Laue_measured_fraction_max 0.998
_diffrn_reflns_limit_h_max 18
_diffrn_reflns_limit_h_min -18
_diffrn_reflns_limit_k_max 6
_diffrn_reflns_limit_k_min -8
_diffrn_reflns_limit_l_max 21
_diffrn_reflns_limit_l_min -21
_diffrn_reflns_number 5226
_diffrn_reflns_point_group_measured_fraction_full 0.788
_diffrn_reflns_point_group_measured_fraction_max 0.810
_diffrn_reflns_theta_full 25.242
_diffrn_reflns_theta_max 24.994
_diffrn_reflns_theta_min 2.317
_exptl_absorpt_coefficient_mu 0.662
_exptl_crystal_colour blue
_exptl_crystal_density_diffrn 1.600
_exptl_crystal_description needle
_exptl_crystal_F_000 962
_exptl_crystal_size_max 0.1
_exptl_crystal_size_mid 0.1
_exptl_crystal_size_min 0.1
_refine_diff_density_max 1.628
_refine_diff_density_min -0.504
_refine_diff_density_rms 0.077
_refine_ls_abs_structure_details
;
 Flack x determined using 686 quotients [(I+)-(I-)]/[(I+)+(I-)]
 (Parsons, Flack and Wagner, Acta Cryst. B69 (2013) 249-259).
;
_refine_ls_abs_structure_Flack 0.01(2)
_refine_ls_extinction_coef .
_refine_ls_extinction_method none
_refine_ls_goodness_of_fit_ref 1.026
_refine_ls_hydrogen_treatment constr
_refine_ls_matrix_type full
_refine_ls_number_parameters 283
_refine_ls_number_reflns 2780
_refine_ls_number_restraints 1
_refine_ls_restrained_S_all 1.025
_refine_ls_R_factor_all 0.0638
_refine_ls_R_factor_gt 0.0514
_refine_ls_shift/su_max 0.001
_refine_ls_shift/su_mean 0.001
_refine_ls_structure_factor_coef Fsqd
_refine_ls_weighting_details 'w=1/[\s^2^(Fo^2^)+(0.0732P)^2^+1.7267P] where P=(Fo^2^+2Fc^2^)/3'
_refine_ls_weighting_scheme calc
_refine_ls_wR_factor_gt 0.1187
_refine_ls_wR_factor_ref 0.1273
_reflns_Friedel_coverage 0.487
_reflns_Friedel_fraction_full 0.568
_reflns_Friedel_fraction_max 0.584
_reflns_number_gt 2417
_reflns_number_total 2780
_reflns_threshold_expression 'I > 2\s(I)'
_cod_data_source_file JSSC-2018-259-19.cif
_cod_data_source_block compound_1
_cod_original_sg_symbol_H-M 'C 2'
_cod_database_code 1561200
_shelxl_version_number 2014/6

loop_
_space_group_symop_operation_xyz
'x, y, z'
'-x, y, -z'
'x+1/2, y+1/2, z'
'-x+1/2, y+1/2, -z'

loop_
_atom_site_label
_atom_site_type_symbol
_atom_site_fract_x
_atom_site_fract_y
_atom_site_fract_z
_atom_site_U_iso_or_equiv
_atom_site_adp_type
_atom_site_occupancy
_atom_site_site_symmetry_order
_atom_site_calc_flag
_atom_site_refinement_flags_posn
_atom_site_refinement_flags_adp
_atom_site_refinement_flags_occupancy
_atom_site_disorder_assembly
_atom_site_disorder_group
Cu1 Cu 0.5000 0.50005(13) 0.0000 0.0252(3) Uani 1 2 d S T P . .
F1 F 0.4640(3) 0.9926(10) 0.1673(2) 0.0581(12) Uani 1 1 d . . . . .
F2 F 0.2511(3) 0.8134(8) 0.2610(2) 0.0477(12) Uani 1 1 d . . . . .
F3 F 0.1508(3) 0.6706(8) 0.4695(3) 0.0571(14) Uani 1 1 d . . . . .
O1 O 0.4905(3) 0.5412(7) 0.3783(3) 0.0371(14) Uani 1 1 d . . . . .
H1 H 0.5368 0.6046 0.3840 0.056 Uiso 1 1 calc R U . . .
O2 O 0.6271(2) 0.4917(9) 0.0402(2) 0.0302(9) Uani 1 1 d . . . . .
O3 O 0.6310(3) 0.8088(8) 0.0274(3) 0.0465(14) Uani 1 1 d . . . . .
O1W O 0.5000 0.1289(12) 0.0000 0.057(2) Uani 1 2 d S T P . .
H1W H 0.5443 0.0574 0.0093 0.085 Uiso 1 1 d R U . . .
O2W O 0.7259(3) 1.1456(8) 0.0891(3) 0.0490(15) Uani 1 1 d . . . . .
H21 H 0.6957 1.2450 0.0739 0.073 Uiso 1 1 d R U . . .
H22 H 0.6964 1.0479 0.0701 0.073 Uiso 1 1 d R U . . .
N1 N 0.4921(3) 0.4985(11) 0.1062(3) 0.0277(11) Uani 1 1 d . . . . .
N2 N 0.5239(3) 0.4122(9) 0.2287(3) 0.0322(14) Uani 1 1 d . . . . .
N3 N 0.4432(3) 0.5017(11) 0.2056(3) 0.0255(10) Uani 1 1 d . . . . .
N4 N 0.6037(4) 0.7703(10) 0.3320(4) 0.0415(16) Uani 1 1 d . . . . .
N5 N 0.6837(4) 0.8404(12) 0.2440(5) 0.0536(19) Uani 1 1 d . . . . .
C1 C 0.5479(5) 0.4196(11) 0.1672(4) 0.0359(17) Uani 1 1 d . . . . .
H1A H 0.6017 0.3720 0.1655 0.043 Uiso 1 1 calc R U . . .
C2 C 0.4251(4) 0.5478(9) 0.1329(4) 0.0253(16) Uani 1 1 d . . . . .
H2A H 0.3736 0.6056 0.1044 0.030 Uiso 1 1 calc R U . . .
C3 C 0.3859(4) 0.5151(14) 0.2552(3) 0.0324(15) Uani 1 1 d . . . . .
H3A H 0.3754 0.3852 0.2709 0.039 Uiso 1 1 calc R U . . .
H3B H 0.3302 0.5674 0.2259 0.039 Uiso 1 1 calc R U . . .
C4 C 0.4204(4) 0.6405(10) 0.3272(4) 0.0273(15) Uani 1 1 d . . . . .
C5 C 0.4481(4) 0.8473(11) 0.3094(4) 0.0342(16) Uani 1 1 d . . . . .
H5 H 0.4010 0.9010 0.2679 0.041 Uiso 1 1 calc R U . . .
C6 C 0.4624(5) 0.9834(17) 0.3777(5) 0.059(2) Uani 1 1 d . . . . .
H6A H 0.4108 0.9862 0.3946 0.088 Uiso 1 1 calc R U . . .
H6B H 0.5107 0.9379 0.4182 0.088 Uiso 1 1 calc R U . . .
H6C H 0.4747 1.1116 0.3631 0.088 Uiso 1 1 calc R U . . .
C7 C 0.5301(4) 0.8457(11) 0.2840(4) 0.0348(16) Uani 1 1 d . . . . .
C8 C 0.5350(5) 0.9195(12) 0.2166(4) 0.0405(18) Uani 1 1 d . . . . .
C9 C 0.6124(6) 0.9162(13) 0.1982(5) 0.053(2) Uani 1 1 d . . . . .
H9 H 0.6147 0.9690 0.1521 0.063 Uiso 1 1 calc R U . . .
C10 C 0.6758(5) 0.7738(13) 0.3095(5) 0.049(2) Uani 1 1 d . . . . .
H10 H 0.7260 0.7243 0.3434 0.059 Uiso 1 1 calc R U . . .
C11 C 0.3475(4) 0.6512(11) 0.3654(4) 0.0291(15) Uani 1 1 d . . . . .
C12 C 0.2665(4) 0.7370(11) 0.3308(4) 0.0311(16) Uani 1 1 d . . . . .
C13 C 0.2004(5) 0.7437(11) 0.3640(4) 0.0377(18) Uani 1 1 d . . . . .
H13 H 0.1466 0.7974 0.3389 0.045 Uiso 1 1 calc R U . . .
C14 C 0.2155(5) 0.6694(12) 0.4350(4) 0.0377(18) Uani 1 1 d . . . . .
C15 C 0.2933(5) 0.5882(12) 0.4737(4) 0.0425(19) Uani 1 1 d . . . . .
H15 H 0.3020 0.5398 0.5226 0.051 Uiso 1 1 calc R U . . .
C16 C 0.3591(5) 0.5801(12) 0.4376(4) 0.0372(17) Uani 1 1 d . . . . .
H16 H 0.4124 0.5250 0.4632 0.045 Uiso 1 1 calc R U . . .
C17 C 0.6671(4) 0.6531(10) 0.0505(4) 0.0318(16) Uani 1 1 d . . . . .
C18 C 0.7619(4) 0.6460(13) 0.0940(5) 0.044(2) Uani 1 1 d . . . . .
H18A H 0.7916 0.7544 0.0799 0.067 Uiso 1 1 calc R U . . .
H18B H 0.7871 0.5277 0.0825 0.067 Uiso 1 1 calc R U . . .
H18C H 0.7677 0.6514 0.1475 0.067 Uiso 1 1 calc R U . . .

loop_
_atom_site_aniso_label
_atom_site_aniso_U_11
_atom_site_aniso_U_22
_atom_site_aniso_U_33
_atom_site_aniso_U_23
_atom_site_aniso_U_13
_atom_site_aniso_U_12
Cu1 0.0179(5) 0.0224(6) 0.0364(6) 0.000 0.0095(4) 0.000
F1 0.056(3) 0.061(3) 0.056(2) 0.017(3) 0.014(2) -0.007(3)
F2 0.041(2) 0.061(3) 0.041(2) 0.012(2) 0.012(2) 0.015(2)
F3 0.047(3) 0.065(4) 0.074(3) -0.010(3) 0.041(2) -0.010(2)
O1 0.028(2) 0.039(4) 0.044(3) 0.011(2) 0.010(2) 0.005(2)
O2 0.0199(19) 0.027(2) 0.043(2) 0.001(3) 0.0077(18) -0.001(3)
O3 0.041(3) 0.027(3) 0.068(4) 0.001(3) 0.008(3) 0.002(3)
O1W 0.037(4) 0.031(5) 0.102(7) 0.000 0.019(4) 0.000
O2W 0.034(3) 0.033(3) 0.076(4) 0.008(3) 0.009(3) 0.001(2)
N1 0.023(2) 0.023(3) 0.036(3) -0.003(3) 0.006(2) 0.002(3)
N2 0.023(3) 0.036(3) 0.035(3) 0.001(3) 0.004(3) 0.012(2)
N3 0.019(2) 0.031(3) 0.028(2) -0.001(3) 0.0085(19) 0.004(3)
N4 0.031(3) 0.039(4) 0.056(4) -0.002(3) 0.015(3) -0.004(3)
N5 0.045(4) 0.045(5) 0.084(5) -0.013(4) 0.038(4) -0.014(4)
C1 0.033(4) 0.038(4) 0.037(4) -0.004(3) 0.012(3) 0.005(3)
C2 0.014(3) 0.022(4) 0.038(4) -0.006(3) 0.004(3) -0.001(2)
C3 0.024(3) 0.036(4) 0.040(3) -0.003(4) 0.014(3) -0.006(4)
C4 0.023(3) 0.029(4) 0.029(3) 0.004(3) 0.007(3) 0.003(3)
C5 0.028(3) 0.031(4) 0.046(4) 0.000(3) 0.013(3) -0.005(3)
C6 0.052(4) 0.046(6) 0.086(6) -0.024(6) 0.033(4) -0.016(5)
C7 0.036(4) 0.029(4) 0.040(4) -0.004(3) 0.011(3) -0.008(3)
C8 0.042(4) 0.033(4) 0.046(4) -0.003(3) 0.010(4) -0.009(3)
C9 0.063(6) 0.040(5) 0.070(6) -0.003(4) 0.043(5) -0.015(4)
C10 0.034(4) 0.043(5) 0.074(6) -0.014(5) 0.020(4) -0.009(4)
C11 0.022(3) 0.030(4) 0.037(4) -0.004(3) 0.012(3) -0.002(3)
C12 0.027(4) 0.036(4) 0.031(4) -0.001(3) 0.009(3) -0.001(3)
C13 0.027(4) 0.036(5) 0.053(5) -0.004(4) 0.014(4) 0.001(3)
C14 0.035(4) 0.038(5) 0.048(5) -0.014(4) 0.024(4) -0.014(3)
C15 0.048(5) 0.046(5) 0.038(4) 0.004(4) 0.019(4) -0.001(4)
C16 0.033(4) 0.040(4) 0.042(4) 0.006(4) 0.015(3) 0.001(3)
C17 0.028(4) 0.024(4) 0.047(4) -0.003(3) 0.018(3) 0.002(3)
C18 0.020(4) 0.045(5) 0.063(5) -0.008(4) 0.004(4) -0.008(3)

loop_
_atom_type_symbol
_atom_type_description
_atom_type_scat_dispersion_real
_atom_type_scat_dispersion_imag
_atom_type_scat_source
C C 0.0033 0.0016 'International Tables Vol C Tables 4.2.6.8 and 6.1.1.4'
H H 0.0000 0.0000 'International Tables Vol C Tables 4.2.6.8 and 6.1.1.4'
N N 0.0061 0.0033 'International Tables Vol C Tables 4.2.6.8 and 6.1.1.4'
O O 0.0106 0.0060 'International Tables Vol C Tables 4.2.6.8 and 6.1.1.4'
F F 0.0171 0.0103 'International Tables Vol C Tables 4.2.6.8 and 6.1.1.4'
Cu Cu 0.3201 1.2651 'International Tables Vol C Tables 4.2.6.8 and 6.1.1.4'

loop_
_geom_angle_atom_site_label_1
_geom_angle_atom_site_label_2
_geom_angle_atom_site_label_3
_geom_angle
_geom_angle_site_symmetry_1
_geom_angle_site_symmetry_3
O2 Cu1 O2 176.6(4) 2_655 .
O2 Cu1 N1 88.66(17) 2_655 2_655
O2 Cu1 N1 91.32(17) . 2_655
O2 Cu1 N1 91.32(17) 2_655 .
O2 Cu1 N1 88.66(17) . .
N1 Cu1 N1 179.4(4) 2_655 .
O2 Cu1 O1W 88.32(19) 2_655 .
O2 Cu1 O1W 88.32(19) . .
N1 Cu1 O1W 89.7(2) 2_655 .
N1 Cu1 O1W 89.7(2) . .
C17 O2 Cu1 117.1(5) . .
C1 N1 C2 102.2(5) . .
C1 N1 Cu1 127.7(5) . .
C2 N1 Cu1 129.3(4) . .
C1 N2 N3 101.3(5) . .
C2 N3 N2 109.6(5) . .
C2 N3 C3 127.9(5) . .
N2 N3 C3 122.0(5) . .
C10 N4 C7 117.4(7) . .
C9 N5 C10 115.5(7) . .
N2 C1 N1 117.1(6) . .
N3 C2 N1 109.7(5) . .
N3 C3 C4 115.5(5) . .
O1 C4 C11 106.5(5) . .
O1 C4 C3 108.6(6) . .
C11 C4 C3 106.6(5) . .
O1 C4 C5 111.3(5) . .
C11 C4 C5 110.6(6) . .
C3 C4 C5 112.9(6) . .
C7 C5 C6 108.3(6) . .
C7 C5 C4 112.4(6) . .
C6 C5 C4 112.2(7) . .
N4 C7 C8 118.1(7) . .
N4 C7 C5 118.1(6) . .
C8 C7 C5 123.7(7) . .
F1 C8 C7 120.1(7) . .
F1 C8 C9 119.6(8) . .
C7 C8 C9 120.3(8) . .
N5 C9 C8 121.8(8) . .
N5 C10 N4 126.9(8) . .
C16 C11 C12 116.2(6) . .
C16 C11 C4 120.9(6) . .
C12 C11 C4 122.8(6) . .
F2 C12 C13 117.2(6) . .
F2 C12 C11 119.7(6) . .
C13 C12 C11 123.2(7) . .
C14 C13 C12 117.7(7) . .
C13 C14 F3 119.5(7) . .
C13 C14 C15 122.9(7) . .
F3 C14 C15 117.5(7) . .
C14 C15 C16 118.0(7) . .
C11 C16 C15 121.9(7) . .
O3 C17 O2 122.9(6) . .
O3 C17 C18 120.9(7) . .
O2 C17 C18 116.1(6) . .

loop_
_geom_bond_atom_site_label_1
_geom_bond_atom_site_label_2
_geom_bond_distance
_geom_bond_site_symmetry_2
Cu1 N1 1.986(5) .
Cu1 N1 1.986(5) 2_655
Cu1 O2 1.956(3) .
Cu1 O2 1.956(3) 2_655
Cu1 O1W 2.562(8) .
F1 C8 1.334(9) .
F2 C12 1.342(8) .
F3 C14 1.356(8) .
O1 C4 1.419(8) .
O2 C17 1.271(9) .
O3 C17 1.237(9) .
N1 C1 1.333(9) .
N1 C2 1.341(8) .
N2 C1 1.290(9) .
N2 N3 1.385(7) .
N3 C2 1.321(8) .
N3 C3 1.465(7) .
N4 C10 1.330(10) .
N4 C7 1.358(9) .
N5 C9 1.317(11) .
N5 C10 1.324(11) .
C3 C4 1.544(10) .
C4 C11 1.521(9) .
C4 C5 1.556(10) .
C5 C7 1.509(9) .
C5 C6 1.530(11) .
C7 C8 1.359(11) .
C8 C9 1.372(11) .
C11 C16 1.375(10) .
C11 C12 1.401(9) .
C12 C13 1.362(10) .
C13 C14 1.354(11) .
C14 C15 1.365(11) .
C15 C16 1.392(10) .
C17 C18 1.500(9) .
